data_4502869
loop_
_publ_author_name
'Pfrunder, Michael C.'
'Micallef, Aaron S.'
'Rintoul, Llewellyn'
'Arnold, Dennis P.'
'Davy, Karl J. P.'
'McMurtrie, John'

_publ_section_title
;
 Exploitation of the Menshutkin Reaction for the Controlled Assembly of
 Halogen Bonded Architectures Incorporating 1,2-Diiodotetrafluorobenzene
 and 1,3,5-Triiodotrifluorobenzene
;
_journal_issue 2
_journal_name_full 'Crystal Growth &amp; Design'
_journal_page_first 714
_journal_paper_doi 10.1021/cg201017r
_journal_volume 12
_journal_year 2012
_chemical_formula_moiety 'C7 H14 Cl N2, C6 F4 I2, Cl'
_chemical_formula_sum 'C13 H14 Cl2 F4 I2 N2'
_chemical_formula_weight 598.96
_chemical_name_systematic
; 
 ? 
;
_space_group_IT_number 2
_symmetry_cell_setting triclinic
_symmetry_space_group_name_Hall '-P 1'
_symmetry_space_group_name_H-M 'P -1'
_atom_sites_solution_hydrogens geom
_atom_sites_solution_primary direct
_atom_sites_solution_secondary difmap
_audit_creation_method SHELXL-97
_cell_angle_alpha 83.083(2)
_cell_angle_beta 72.525(3)
_cell_angle_gamma 60.817(3)
_cell_formula_units_Z 4
_cell_length_a 12.3666(4)
_cell_length_b 12.5432(4)
_cell_length_c 14.0845(4)
_cell_measurement_reflns_used 12214
_cell_measurement_temperature 173(2)
_cell_measurement_theta_max 28.7090
_cell_measurement_theta_min 3.1132
_cell_volume 1818.51(12)
_computing_cell_refinement
;
CrysAlis RED, Oxford Diffraction Ltd.,
Version 1.171.32.13 (release 29-11-2007 CrysAlis171 .NET)
(compiled Nov 29 2007,17:23:28)
;
_computing_data_collection
;
CrysAlis CCD, Oxford Diffraction Ltd.,
Version 1.171.32.13 (release 29-11-2007 CrysAlis171 .NET)
(compiled Nov 29 2007,17:23:28)
;
_computing_data_reduction
;
CrysAlis RED, Oxford Diffraction Ltd.,
Version 1.171.32.13 (release 29-11-2007 CrysAlis171 .NET)
(compiled Nov 29 2007,17:23:28)
;
_computing_molecular_graphics
;ORTEPIII (Farrugia, 1997)
WINGX-32 (Farrugia, 1999)
;
_computing_publication_material 'enCIFer 1.0 (CCDC, 2003)'
_computing_structure_refinement 'SHELXL-97 (Sheldrick, 1997)'
_computing_structure_solution 'SIR97 (Altomare, et. al. 1997)'
_diffrn_ambient_temperature 173(2)
_diffrn_detector_area_resol_mean 16.0774
_diffrn_measured_fraction_theta_full 0.998
_diffrn_measured_fraction_theta_max 0.892
_diffrn_measurement_device_type 'Oxford Diffraction Gemini'
_diffrn_measurement_method \w
_diffrn_radiation_monochromator graphite
_diffrn_radiation_source 'Enhance (Mo) X-ray Source'
_diffrn_radiation_type MoK\a
_diffrn_radiation_wavelength 0.71073
_diffrn_reflns_av_R_equivalents 0.0293
_diffrn_reflns_av_sigmaI/netI 0.0371
_diffrn_reflns_limit_h_max 15
_diffrn_reflns_limit_h_min -15
_diffrn_reflns_limit_k_max 15
_diffrn_reflns_limit_k_min -16
_diffrn_reflns_limit_l_max 18
_diffrn_reflns_limit_l_min -17
_diffrn_reflns_number 23996
_diffrn_reflns_theta_full 25.00
_diffrn_reflns_theta_max 28.79
_diffrn_reflns_theta_min 3.12
_diffrn_standards_decay_% 0
_diffrn_standards_number 0
_exptl_absorpt_coefficient_mu 3.788
_exptl_absorpt_correction_T_max 1
_exptl_absorpt_correction_T_min 0.65743
_exptl_absorpt_correction_type multi-scan
_exptl_absorpt_process_details
;
CrysAlisPro, Oxford Diffraction Ltd.,
Version 1.171.33.52 (release 06-11-2009 CrysAlis171 .NET)
(compiled Nov  6 2009,16:24:50)
Empirical absorption correction using spherical harmonics,
 implemented in SCALE3 ABSPACK scaling algorithm.
;
_exptl_crystal_colour colourless
_exptl_crystal_density_diffrn 2.188
_exptl_crystal_density_method 'not measured'
_exptl_crystal_description plate
_exptl_crystal_F_000 1128
_exptl_crystal_size_max 0.34
_exptl_crystal_size_mid 0.17
_exptl_crystal_size_min 0.05
_refine_diff_density_max 0.678
_refine_diff_density_min -0.689
_refine_diff_density_rms 0.098
_refine_ls_extinction_method none
_refine_ls_goodness_of_fit_ref 1.024
_refine_ls_hydrogen_treatment constr
_refine_ls_matrix_type full
_refine_ls_number_parameters 415
_refine_ls_number_reflns 8424
_refine_ls_number_restraints 0
_refine_ls_restrained_S_all 1.024
_refine_ls_R_factor_all 0.0389
_refine_ls_R_factor_gt 0.0249
_refine_ls_shift/su_max 0.001
_refine_ls_shift/su_mean 0.000
_refine_ls_structure_factor_coef Fsqd
_refine_ls_weighting_details 'calc w=1/[\s^2^(Fo^2^)+(0.0100P)^2^+0.5000P] where P=(Fo^2^+2Fc^2^)/3'
_refine_ls_weighting_scheme calc
_refine_ls_wR_factor_gt 0.0402
_refine_ls_wR_factor_ref 0.0415
_reflns_number_gt 6538
_reflns_number_total 8424
_reflns_threshold_expression >2sigma(I)
_cod_data_source_file cg201017r_si_003.cif
_cod_data_source_block 3
_cod_original_cell_volume 1818.52(12)
_cod_original_sg_symbol_H-M P-1
_cod_database_code 4502869

loop_
_symmetry_equiv_pos_as_xyz
'x, y, z'
'-x, -y, -z'

loop_
_atom_site_label
_atom_site_type_symbol
_atom_site_fract_x
_atom_site_fract_y
_atom_site_fract_z
_atom_site_U_iso_or_equiv
_atom_site_adp_type
_atom_site_occupancy
_atom_site_symmetry_multiplicity
_atom_site_calc_flag
_atom_site_refinement_flags
C1 C 0.3912(3) 0.1778(3) 0.3790(2) 0.0227(7) Uani 1 1 d .
C2 C 0.5058(3) 0.0649(3) 0.3652(2) 0.0250(7) Uani 1 1 d .
C3 C 0.4935(3) -0.0393(3) 0.3880(2) 0.0299(8) Uani 1 1 d .
C4 C 0.3766(4) -0.0375(3) 0.4196(2) 0.0355(8) Uani 1 1 d .
C5 C 0.2652(3) 0.0724(3) 0.4333(2) 0.0361(8) Uani 1 1 d .
C6 C 0.2749(3) 0.1777(3) 0.4143(2) 0.0313(8) Uani 1 1 d .
C7 C 0.3842(3) 0.0592(3) 0.1445(2) 0.0223(7) Uani 1 1 d .
C8 C 0.4975(3) -0.0523(3) 0.1375(2) 0.0206(6) Uani 1 1 d .
C9 C 0.6138(3) -0.0508(3) 0.1077(2) 0.0235(7) Uani 1 1 d .
C10 C 0.6227(3) 0.0543(3) 0.0849(2) 0.0261(7) Uani 1 1 d .
C11 C 0.5125(3) 0.1635(3) 0.0924(2) 0.0245(7) Uani 1 1 d .
C12 C 0.3956(3) 0.1644(3) 0.1214(2) 0.0246(7) Uani 1 1 d .
C13 C 0.7003(3) 0.3621(3) 0.3862(2) 0.0297(7) Uani 1 1 d .
H13A H 0.7485 0.2741 0.3671 0.036 Uiso 1 1 calc R
H13B H 0.6222 0.3996 0.3624 0.036 Uiso 1 1 calc R
C14 C 0.7119(3) 0.5568(2) 0.3586(2) 0.0258(7) Uani 1 1 d .
H14A H 0.6896 0.5732 0.4309 0.031 Uiso 1 1 calc R
H14B H 0.6311 0.5952 0.3384 0.031 Uiso 1 1 calc R
C15 C 0.8009(3) 0.6102(3) 0.2997(2) 0.0269(7) Uani 1 1 d .
H15A H 0.7577 0.6724 0.2544 0.032 Uiso 1 1 calc R
H15B H 0.8154 0.6512 0.3468 0.032 Uiso 1 1 calc R
C16 C 0.9065(3) 0.3638(3) 0.3663(2) 0.0275(7) Uani 1 1 d .
H16A H 0.9550 0.2750 0.3501 0.033 Uiso 1 1 calc R
H16B H 0.8872 0.3755 0.4389 0.033 Uiso 1 1 calc R
C17 C 0.9874(3) 0.4252(3) 0.3094(2) 0.0304(8) Uani 1 1 d .
H17A H 1.0016 0.4649 0.3577 0.036 Uiso 1 1 calc R
H17B H 1.0727 0.3621 0.2708 0.036 Uiso 1 1 calc R
C18 C 0.8158(3) 0.4000(3) 0.2251(2) 0.0248(7) Uani 1 1 d .
H18A H 0.7360 0.4384 0.2036 0.030 Uiso 1 1 calc R
H18B H 0.8616 0.3115 0.2083 0.030 Uiso 1 1 calc R
C19 C 0.9020(3) 0.4571(3) 0.1719(2) 0.0321(8) Uani 1 1 d .
H19A H 0.9857 0.3927 0.1325 0.038 Uiso 1 1 calc R
H19B H 0.8607 0.5182 0.1251 0.038 Uiso 1 1 calc R
C20 C 0.1374(3) 0.7449(3) 0.2570(2) 0.0271(7) Uani 1 1 d .
H20A H 0.0991 0.8350 0.2601 0.033 Uiso 1 1 calc R
H20B H 0.2269 0.7093 0.2613 0.033 Uiso 1 1 calc R
C21 C 0.2197(3) 0.7511(3) 0.0788(2) 0.0281(7) Uani 1 1 d .
H21A H 0.3081 0.7146 0.0858 0.034 Uiso 1 1 calc R
H21B H 0.1804 0.8411 0.0844 0.034 Uiso 1 1 calc R
C22 C 0.2243(3) 0.7131(3) -0.0234(2) 0.0329(8) Uani 1 1 d .
H22A H 0.1872 0.7872 -0.0620 0.040 Uiso 1 1 calc R
H22B H 0.3153 0.6616 -0.0611 0.040 Uiso 1 1 calc R
C23 C 0.0066(3) 0.7627(3) 0.1459(2) 0.0274(7) Uani 1 1 d .
H23A H -0.0346 0.8528 0.1512 0.033 Uiso 1 1 calc R
H23B H -0.0477 0.7350 0.1980 0.033 Uiso 1 1 calc R
C24 C 0.0199(3) 0.7227(3) 0.0425(2) 0.0337(8) Uani 1 1 d .
H24A H -0.0290 0.6775 0.0501 0.040 Uiso 1 1 calc R
H24B H -0.0189 0.7963 0.0040 0.040 Uiso 1 1 calc R
C25 C 0.2033(3) 0.5682(2) 0.1480(2) 0.0261(7) Uani 1 1 d .
H25A H 0.1528 0.5363 0.1996 0.031 Uiso 1 1 calc R
H25B H 0.2914 0.5305 0.1558 0.031 Uiso 1 1 calc R
C26 C 0.2090(3) 0.5372(3) 0.0441(2) 0.0332(8) Uani 1 1 d .
H26A H 0.3001 0.4846 0.0072 0.040 Uiso 1 1 calc R
H26B H 0.1620 0.4903 0.0509 0.040 Uiso 1 1 calc R
N1 N 0.7827(2) 0.4204(2) 0.33676(18) 0.0204(5) Uani 1 1 d .
N2 N 0.9249(2) 0.5165(2) 0.24161(18) 0.0255(6) Uani 1 1 d .
N3 N 0.1397(2) 0.7062(2) 0.15959(17) 0.0202(5) Uani 1 1 d .
N4 N 0.1532(2) 0.6458(2) -0.01306(17) 0.0219(5) Uani 1 1 d .
F1 F 0.60036(19) -0.14981(15) 0.37846(15) 0.0474(5) Uani 1 1 d .
F2 F 0.3702(2) -0.14208(19) 0.43932(15) 0.0583(7) Uani 1 1 d .
F3 F 0.1507(2) 0.0751(2) 0.46631(15) 0.0575(6) Uani 1 1 d .
F4 F 0.16336(17) 0.28473(17) 0.43177(15) 0.0466(5) Uani 1 1 d .
F5 F 0.72574(16) -0.15732(16) 0.10180(14) 0.0353(5) Uani 1 1 d .
F6 F 0.73862(17) 0.05085(16) 0.05674(13) 0.0345(4) Uani 1 1 d .
F7 F 0.51874(18) 0.26791(16) 0.07108(13) 0.0357(5) Uani 1 1 d .
F8 F 0.28884(17) 0.27433(15) 0.12633(14) 0.0357(5) Uani 1 1 d .
I1 I 0.39575(2) 0.342412(18) 0.338394(16) 0.03038(6) Uani 1 1 d .
I2 I 0.690392(19) 0.051768(19) 0.312892(15) 0.02939(6) Uani 1 1 d .
I3 I 0.200359(18) 0.071050(17) 0.182026(15) 0.02339(5) Uani 1 1 d .
I4 I 0.496246(18) -0.220445(17) 0.171954(14) 0.02224(5) Uani 1 1 d .
Cl1 Cl 0.47431(7) 0.54495(7) 0.22886(6) 0.03106(19) Uani 1 1 d .
Cl2 Cl 0.94451(8) 0.06795(7) 0.22402(7) 0.0403(2) Uani 1 1 d .
Cl3 Cl 0.65364(8) 0.37880(7) 0.51734(6) 0.0349(2) Uani 1 1 d .
Cl4 Cl 0.04772(9) 0.69824(8) 0.35934(6) 0.0429(2) Uani 1 1 d .

loop_
_atom_site_aniso_label
_atom_site_aniso_U_11
_atom_site_aniso_U_22
_atom_site_aniso_U_33
_atom_site_aniso_U_23
_atom_site_aniso_U_13
_atom_site_aniso_U_12
C1 0.0265(17) 0.0213(16) 0.0193(16) 0.0030(12) -0.0078(13) -0.0104(13)
C2 0.0268(17) 0.0237(17) 0.0240(17) -0.0003(13) -0.0075(14) -0.0112(14)
C3 0.038(2) 0.0201(17) 0.0220(17) -0.0006(13) -0.0074(15) -0.0074(15)
C4 0.059(3) 0.034(2) 0.0221(18) 0.0020(15) -0.0043(17) -0.0329(19)
C5 0.038(2) 0.055(2) 0.0247(19) 0.0021(16) -0.0030(15) -0.0319(19)
C6 0.0268(19) 0.034(2) 0.0259(18) 0.0035(15) -0.0082(14) -0.0094(15)
C7 0.0217(16) 0.0270(17) 0.0230(16) 0.0021(13) -0.0073(13) -0.0150(13)
C8 0.0255(17) 0.0219(16) 0.0182(16) 0.0021(12) -0.0058(13) -0.0146(13)
C9 0.0217(17) 0.0262(17) 0.0225(17) -0.0002(13) -0.0066(13) -0.0109(14)
C10 0.0271(18) 0.0389(19) 0.0207(17) 0.0003(14) -0.0044(13) -0.0231(15)
C11 0.0352(19) 0.0274(17) 0.0201(16) 0.0018(13) -0.0056(14) -0.0233(15)
C12 0.0287(18) 0.0218(17) 0.0233(17) 0.0012(13) -0.0083(14) -0.0115(14)
C13 0.0319(19) 0.0278(18) 0.0321(19) -0.0007(14) -0.0047(15) -0.0183(15)
C14 0.0241(17) 0.0167(15) 0.0310(18) -0.0039(13) -0.0054(14) -0.0058(13)
C15 0.0216(16) 0.0185(16) 0.038(2) 0.0019(14) -0.0075(14) -0.0081(13)
C16 0.0237(17) 0.0262(17) 0.0313(19) 0.0030(14) -0.0129(14) -0.0085(14)
C17 0.0187(16) 0.0298(18) 0.042(2) 0.0000(15) -0.0109(15) -0.0096(14)
C18 0.0273(18) 0.0238(16) 0.0238(17) -0.0028(13) -0.0066(14) -0.0120(14)
C19 0.038(2) 0.0340(19) 0.0288(19) -0.0027(15) -0.0043(15) -0.0222(16)
C20 0.0291(18) 0.0308(18) 0.0234(17) -0.0030(14) -0.0059(14) -0.0157(14)
C21 0.0310(18) 0.0344(19) 0.0278(18) 0.0033(14) -0.0059(14) -0.0242(15)
C22 0.042(2) 0.044(2) 0.0259(18) 0.0018(15) -0.0060(15) -0.0322(17)
C23 0.0139(15) 0.0279(17) 0.0353(19) -0.0028(14) -0.0061(14) -0.0057(13)
C24 0.0274(19) 0.038(2) 0.0307(19) -0.0032(15) -0.0098(15) -0.0100(15)
C25 0.0298(18) 0.0159(15) 0.0295(18) 0.0036(13) -0.0101(14) -0.0081(13)
C26 0.043(2) 0.0208(17) 0.0317(19) -0.0027(14) -0.0131(16) -0.0102(15)
N1 0.0178(13) 0.0192(13) 0.0234(14) 0.0002(10) -0.0056(11) -0.0081(10)
N2 0.0221(14) 0.0257(14) 0.0296(15) -0.0014(11) -0.0078(12) -0.0112(11)
N3 0.0195(13) 0.0206(13) 0.0210(13) 0.0022(10) -0.0064(11) -0.0099(10)
N4 0.0207(13) 0.0222(13) 0.0234(14) 0.0014(11) -0.0043(11) -0.0119(11)
F1 0.0562(14) 0.0176(10) 0.0500(13) -0.0013(9) -0.0115(11) -0.0051(9)
F2 0.1023(19) 0.0514(14) 0.0392(13) -0.0015(10) -0.0002(12) -0.0605(14)
F3 0.0504(14) 0.0909(18) 0.0477(14) 0.0022(12) -0.0002(11) -0.0537(13)
F4 0.0221(11) 0.0479(13) 0.0499(13) 0.0104(10) -0.0073(9) -0.0053(9)
F5 0.0189(10) 0.0335(11) 0.0484(12) 0.0051(9) -0.0075(8) -0.0104(8)
F6 0.0309(11) 0.0511(12) 0.0324(11) 0.0014(9) -0.0023(8) -0.0314(9)
F7 0.0491(12) 0.0338(11) 0.0366(11) 0.0037(9) -0.0092(9) -0.0312(9)
F8 0.0337(11) 0.0194(9) 0.0495(12) 0.0035(8) -0.0096(9) -0.0110(8)
I1 0.03764(13) 0.02043(11) 0.03259(13) 0.00413(9) -0.01393(10) -0.01186(10)
I2 0.02213(11) 0.03330(12) 0.02752(12) -0.00371(9) -0.00719(9) -0.00814(9)
I3 0.01832(10) 0.02104(11) 0.02964(12) -0.00115(8) -0.00564(9) -0.00868(8)
I4 0.02098(11) 0.01965(10) 0.02638(11) 0.00321(8) -0.00825(9) -0.00952(8)
Cl1 0.0289(4) 0.0228(4) 0.0448(5) 0.0090(4) -0.0151(4) -0.0138(3)
Cl2 0.0212(4) 0.0276(4) 0.0697(7) -0.0017(4) -0.0106(4) -0.0102(3)
Cl3 0.0420(5) 0.0344(5) 0.0288(5) 0.0034(4) -0.0032(4) -0.0227(4)
Cl4 0.0477(6) 0.0587(6) 0.0238(4) 0.0013(4) -0.0033(4) -0.0303(5)

loop_
_atom_type_symbol
_atom_type_description
_atom_type_scat_dispersion_real
_atom_type_scat_dispersion_imag
_atom_type_scat_source
C C 0.0033 0.0016 'International Tables Vol C Tables 4.2.6.8 and 6.1.1.4'
H H 0.0000 0.0000 'International Tables Vol C Tables 4.2.6.8 and 6.1.1.4'
N N 0.0061 0.0033 'International Tables Vol C Tables 4.2.6.8 and 6.1.1.4'
F F 0.0171 0.0103 'International Tables Vol C Tables 4.2.6.8 and 6.1.1.4'
I I -0.4742 1.8119 'International Tables Vol C Tables 4.2.6.8 and 6.1.1.4'
Cl Cl 0.1484 0.1585 'International Tables Vol C Tables 4.2.6.8 and 6.1.1.4'

loop_
_geom_angle_atom_site_label_1
_geom_angle_atom_site_label_2
_geom_angle_atom_site_label_3
_geom_angle
C6 C1 C2 118.7(3)
C6 C1 I1 119.9(2)
C2 C1 I1 121.3(2)
C3 C2 C1 117.4(3)
C3 C2 I2 119.9(2)
C1 C2 I2 122.7(2)
F1 C3 C4 117.2(3)
F1 C3 C2 119.9(3)
C4 C3 C2 122.9(3)
F2 C4 C5 120.0(3)
F2 C4 C3 120.4(3)
C5 C4 C3 119.6(3)
F3 C5 C4 119.9(3)
F3 C5 C6 121.5(3)
C4 C5 C6 118.6(3)
F4 C6 C5 117.1(3)
F4 C6 C1 120.1(3)
C5 C6 C1 122.8(3)
C12 C7 C8 118.0(3)
C12 C7 I3 119.3(2)
C8 C7 I3 122.7(2)
C9 C8 C7 118.2(3)
C9 C8 I4 119.2(2)
C7 C8 I4 122.6(2)
F5 C9 C10 117.5(3)
F5 C9 C8 119.7(3)
C10 C9 C8 122.8(3)
F6 C10 C11 120.2(3)
F6 C10 C9 120.4(3)
C11 C10 C9 119.4(3)
F7 C11 C10 120.4(3)
F7 C11 C12 120.6(3)
C10 C11 C12 119.0(3)
F8 C12 C11 117.1(3)
F8 C12 C7 120.2(3)
C11 C12 C7 122.7(3)
N1 C13 Cl3 112.1(2)
N1 C13 H13A 109.2
Cl3 C13 H13A 109.2
N1 C13 H13B 109.2
Cl3 C13 H13B 109.2
H13A C13 H13B 107.9
N1 C14 C15 108.3(2)
N1 C14 H14A 110.0
C15 C14 H14A 110.0
N1 C14 H14B 110.0
C15 C14 H14B 110.0
H14A C14 H14B 108.4
N2 C15 C14 112.2(2)
N2 C15 H15A 109.2
C14 C15 H15A 109.2
N2 C15 H15B 109.2
C14 C15 H15B 109.2
H15A C15 H15B 107.9
N1 C16 C17 108.8(2)
N1 C16 H16A 109.9
C17 C16 H16A 109.9
N1 C16 H16B 109.9
C17 C16 H16B 109.9
H16A C16 H16B 108.3
N2 C17 C16 112.0(2)
N2 C17 H17A 109.2
C16 C17 H17A 109.2
N2 C17 H17B 109.2
C16 C17 H17B 109.2
H17A C17 H17B 107.9
N1 C18 C19 108.4(2)
N1 C18 H18A 110.0
C19 C18 H18A 110.0
N1 C18 H18B 110.0
C19 C18 H18B 110.0
H18A C18 H18B 108.4
N2 C19 C18 112.4(3)
N2 C19 H19A 109.1
C18 C19 H19A 109.1
N2 C19 H19B 109.1
C18 C19 H19B 109.1
H19A C19 H19B 107.9
N3 C20 Cl4 112.0(2)
N3 C20 H20A 109.2
Cl4 C20 H20A 109.2
N3 C20 H20B 109.2
Cl4 C20 H20B 109.2
H20A C20 H20B 107.9
N3 C21 C22 108.2(2)
N3 C21 H21A 110.1
C22 C21 H21A 110.1
N3 C21 H21B 110.1
C22 C21 H21B 110.1
H21A C21 H21B 108.4
N4 C22 C21 112.0(2)
N4 C22 H22A 109.2
C21 C22 H22A 109.2
N4 C22 H22B 109.2
C21 C22 H22B 109.2
H22A C22 H22B 107.9
N3 C23 C24 108.0(2)
N3 C23 H23A 110.1
C24 C23 H23A 110.1
N3 C23 H23B 110.1
C24 C23 H23B 110.1
H23A C23 H23B 108.4
N4 C24 C23 113.0(2)
N4 C24 H24A 109.0
C23 C24 H24A 109.0
N4 C24 H24B 109.0
C23 C24 H24B 109.0
H24A C24 H24B 107.8
N3 C25 C26 108.1(2)
N3 C25 H25A 110.1
C26 C25 H25A 110.1
N3 C25 H25B 110.1
C26 C25 H25B 110.1
H25A C25 H25B 108.4
N4 C26 C25 112.7(2)
N4 C26 H26A 109.1
C25 C26 H26A 109.1
N4 C26 H26B 109.1
C25 C26 H26B 109.1
H26A C26 H26B 107.8
C13 N1 C16 112.1(2)
C13 N1 C14 111.9(2)
C16 N1 C14 109.3(2)
C13 N1 C18 106.9(2)
C16 N1 C18 108.5(2)
C14 N1 C18 108.0(2)
C15 N2 C19 108.6(2)
C15 N2 C17 108.6(2)
C19 N2 C17 108.7(2)
C20 N3 C23 112.0(2)
C20 N3 C21 106.5(2)
C23 N3 C21 108.5(2)
C20 N3 C25 111.8(2)
C23 N3 C25 109.6(2)
C21 N3 C25 108.2(2)
C24 N4 C22 108.5(2)
C24 N4 C26 108.5(2)
C22 N4 C26 108.4(2)

loop_
_geom_bond_atom_site_label_1
_geom_bond_atom_site_label_2
_geom_bond_distance
C1 C6 1.373(4)
C1 C2 1.413(4)
C1 I1 2.098(3)
C2 C3 1.377(4)
C2 I2 2.105(3)
C3 F1 1.356(3)
C3 C4 1.369(5)
C4 F2 1.344(3)
C4 C5 1.374(5)
C5 F3 1.336(4)
C5 C6 1.371(4)
C6 F4 1.355(3)
C7 C12 1.385(4)
C7 C8 1.402(4)
C7 I3 2.107(3)
C8 C9 1.381(4)
C8 I4 2.113(3)
C9 F5 1.365(3)
C9 C10 1.367(4)
C10 F6 1.348(3)
C10 C11 1.368(4)
C11 F7 1.342(3)
C11 C12 1.373(4)
C12 F8 1.357(3)
C13 N1 1.495(4)
C13 Cl3 1.767(3)
C13 H13A 0.9900
C13 H13B 0.9900
C14 N1 1.514(3)
C14 C15 1.544(4)
C14 H14A 0.9900
C14 H14B 0.9900
C15 N2 1.457(4)
C15 H15A 0.9900
C15 H15B 0.9900
C16 N1 1.507(3)
C16 C17 1.536(4)
C16 H16A 0.9900
C16 H16B 0.9900
C17 N2 1.462(4)
C17 H17A 0.9900
C17 H17B 0.9900
C18 N1 1.522(4)
C18 C19 1.531(4)
C18 H18A 0.9900
C18 H18B 0.9900
C19 N2 1.465(4)
C19 H19A 0.9900
C19 H19B 0.9900
C20 N3 1.497(4)
C20 Cl4 1.766(3)
C20 H20A 0.9900
C20 H20B 0.9900
C21 N3 1.518(3)
C21 C22 1.546(4)
C21 H21A 0.9900
C21 H21B 0.9900
C22 N4 1.458(4)
C22 H22A 0.9900
C22 H22B 0.9900
C23 N3 1.506(3)
C23 C24 1.533(4)
C23 H23A 0.9900
C23 H23B 0.9900
C24 N4 1.455(4)
C24 H24A 0.9900
C24 H24B 0.9900
C25 N3 1.518(3)
C25 C26 1.531(4)
C25 H25A 0.9900
C25 H25B 0.9900
C26 N4 1.461(4)
C26 H26A 0.9900
C26 H26B 0.9900

loop_
_geom_torsion_atom_site_label_1
_geom_torsion_atom_site_label_2
_geom_torsion_atom_site_label_3
_geom_torsion_atom_site_label_4
_geom_torsion
C6 C1 C2 C3 0.3(4)
I1 C1 C2 C3 -176.0(2)
C6 C1 C2 I2 -179.4(2)
I1 C1 C2 I2 4.3(3)
C1 C2 C3 F1 -178.5(3)
I2 C2 C3 F1 1.2(4)
C1 C2 C3 C4 2.3(5)
I2 C2 C3 C4 -178.0(2)
F1 C3 C4 F2 -0.3(5)
C2 C3 C4 F2 179.0(3)
F1 C3 C4 C5 178.1(3)
C2 C3 C4 C5 -2.7(5)
F2 C4 C5 F3 -0.1(5)
C3 C4 C5 F3 -178.4(3)
F2 C4 C5 C6 178.8(3)
C3 C4 C5 C6 0.4(5)
F3 C5 C6 F4 0.9(5)
C4 C5 C6 F4 -177.9(3)
F3 C5 C6 C1 -179.0(3)
C4 C5 C6 C1 2.2(5)
C2 C1 C6 F4 177.6(3)
I1 C1 C6 F4 -6.1(4)
C2 C1 C6 C5 -2.6(5)
I1 C1 C6 C5 173.8(3)
C12 C7 C8 C9 -0.2(4)
I3 C7 C8 C9 176.9(2)
C12 C7 C8 I4 179.2(2)
I3 C7 C8 I4 -3.7(3)
C7 C8 C9 F5 178.8(3)
I4 C8 C9 F5 -0.6(4)
C7 C8 C9 C10 0.0(4)
I4 C8 C9 C10 -179.4(2)
F5 C9 C10 F6 0.7(4)
C8 C9 C10 F6 179.6(3)
F5 C9 C10 C11 -178.2(3)
C8 C9 C10 C11 0.6(5)
F6 C10 C11 F7 0.6(4)
C9 C10 C11 F7 179.5(3)
F6 C10 C11 C12 -179.9(3)
C9 C10 C11 C12 -0.9(5)
F7 C11 C12 F8 0.6(4)
C10 C11 C12 F8 -178.9(3)
F7 C11 C12 C7 -179.8(3)
C10 C11 C12 C7 0.7(5)
C8 C7 C12 F8 179.5(3)
I3 C7 C12 F8 2.3(4)
C8 C7 C12 C11 -0.1(5)
I3 C7 C12 C11 -177.4(2)
N1 C14 C15 N2 -0.3(3)
N1 C16 C17 N2 -1.8(4)
N1 C18 C19 N2 -1.5(3)
N3 C21 C22 N4 -0.5(4)
N3 C23 C24 N4 -1.1(4)
N3 C25 C26 N4 -0.1(4)
Cl3 C13 N1 C16 61.3(3)
Cl3 C13 N1 C14 -61.8(3)
Cl3 C13 N1 C18 -179.88(19)
C17 C16 N1 C13 177.8(2)
C17 C16 N1 C14 -57.6(3)
C17 C16 N1 C18 60.0(3)
C15 C14 N1 C13 -176.6(2)
C15 C14 N1 C16 58.7(3)
C15 C14 N1 C18 -59.2(3)
C19 C18 N1 C13 -179.2(2)
C19 C18 N1 C16 -58.1(3)
C19 C18 N1 C14 60.3(3)
C14 C15 N2 C19 59.2(3)
C14 C15 N2 C17 -58.8(3)
C18 C19 N2 C15 -58.3(3)
C18 C19 N2 C17 59.6(3)
C16 C17 N2 C15 60.2(3)
C16 C17 N2 C19 -57.7(3)
Cl4 C20 N3 C23 61.8(3)
Cl4 C20 N3 C21 -179.7(2)
Cl4 C20 N3 C25 -61.6(3)
C24 C23 N3 C20 177.3(2)
C24 C23 N3 C21 60.0(3)
C24 C23 N3 C25 -58.0(3)
C22 C21 N3 C20 -179.9(2)
C22 C21 N3 C23 -59.1(3)
C22 C21 N3 C25 59.7(3)
C26 C25 N3 C20 -176.4(2)
C26 C25 N3 C23 58.8(3)
C26 C25 N3 C21 -59.4(3)
C23 C24 N4 C22 -58.4(3)
C23 C24 N4 C26 59.1(3)
C21 C22 N4 C24 58.9(3)
C21 C22 N4 C26 -58.8(3)
C25 C26 N4 C24 -58.2(3)
C25 C26 N4 C22 59.4(3)
